data_7135626
loop_
_publ_author_name
'Liu, Zi-Li'
'Yang, Yu-Heng'
'Chen, Ke'
'Wang, Xiang'
'Hao, Wen-Juan'
'Tu, Man-Su'
'Jiang, Bo'

_publ_section_title
;
 Copper-catalyzed stereodefined synthesis of halogenated
 spirodihydrofurans.
;
_journal_issue 27
_journal_name_full 'Chemical communications (Cambridge, England)'
_journal_page_first 7145
_journal_page_last 7149
_journal_paper_doi 10.1039/d6cc00438e
_journal_volume 62
_journal_year 2026
_chemical_formula_sum 'C19 H13 Br I N O3'
_chemical_formula_weight 510.11
_space_group_crystal_system triclinic
_space_group_IT_number 2
_space_group_name_Hall '-P 1'
_space_group_name_H-M_alt 'P -1'
_atom_sites_solution_hydrogens geom
_audit_creation_method SHELXL-2018/3
_audit_update_record
;
2026-01-20 deposited with the CCDC.	2026-03-13 downloaded from the CCDC.
;
_cell_angle_alpha 100.5309(14)
_cell_angle_beta 92.6979(16)
_cell_angle_gamma 106.8278(15)
_cell_formula_units_Z 2
_cell_length_a 9.3319(3)
_cell_length_b 9.4965(3)
_cell_length_c 10.8223(4)
_cell_measurement_reflns_used 9821
_cell_measurement_temperature 296(2)
_cell_measurement_theta_max 27.94
_cell_measurement_theta_min 2.29
_cell_volume 897.44(5)
_computing_cell_refinement 'Bruker SAINT'
_computing_data_collection 'Bruker APEX2'
_computing_data_reduction 'Bruker SAINT'
_computing_molecular_graphics 'Bruker SHELXTL'
_computing_publication_material 'Bruker SHELXTL'
_computing_structure_refinement 'SHELXL-2018/3 (Sheldrick, 2018)'
_computing_structure_solution 'SHELXS-97 (Sheldrick 2008)'
_diffrn_ambient_temperature 296(2)
_diffrn_measured_fraction_theta_full 0.999
_diffrn_measured_fraction_theta_max 0.997
_diffrn_measurement_device_type 'Bruker APEX-II CCD'
_diffrn_measurement_method '\f and \w scans'
_diffrn_radiation_type MoK\a
_diffrn_radiation_wavelength 0.71073
_diffrn_reflns_av_R_equivalents 0.0313
_diffrn_reflns_av_unetI/netI 0.0178
_diffrn_reflns_Laue_measured_fraction_full 0.999
_diffrn_reflns_Laue_measured_fraction_max 0.997
_diffrn_reflns_limit_h_max 12
_diffrn_reflns_limit_h_min -12
_diffrn_reflns_limit_k_max 12
_diffrn_reflns_limit_k_min -12
_diffrn_reflns_limit_l_max 14
_diffrn_reflns_limit_l_min -14
_diffrn_reflns_number 27254
_diffrn_reflns_point_group_measured_fraction_full 0.999
_diffrn_reflns_point_group_measured_fraction_max 0.997
_diffrn_reflns_theta_full 25.242
_diffrn_reflns_theta_max 27.955
_diffrn_reflns_theta_min 2.293
_exptl_absorpt_coefficient_mu 4.028
_exptl_absorpt_correction_type none
_exptl_crystal_colour colorless
_exptl_crystal_density_diffrn 1.888
_exptl_crystal_description block
_exptl_crystal_F_000 492
_exptl_crystal_size_max 0.200
_exptl_crystal_size_mid 0.180
_exptl_crystal_size_min 0.160
_refine_diff_density_max 2.642
_refine_diff_density_min -1.580
_refine_diff_density_rms 0.110
_refine_ls_extinction_method none
_refine_ls_goodness_of_fit_ref 1.128
_refine_ls_hydrogen_treatment constr
_refine_ls_matrix_type full
_refine_ls_number_parameters 226
_refine_ls_number_reflns 4316
_refine_ls_number_restraints 0
_refine_ls_restrained_S_all 1.128
_refine_ls_R_factor_all 0.0478
_refine_ls_R_factor_gt 0.0431
_refine_ls_shift/su_max 0.000
_refine_ls_shift/su_mean 0.000
_refine_ls_structure_factor_coef Fsqd
_refine_ls_weighting_details 'w=1/[\s^2^(Fo^2^)+(0.0306P)^2^+2.9424P] where P=(Fo^2^+2Fc^2^)/3'
_refine_ls_weighting_scheme calc
_refine_ls_wR_factor_gt 0.0993
_refine_ls_wR_factor_ref 0.1027
_reflns_Friedel_coverage 0.000
_reflns_number_gt 3968
_reflns_number_total 4316
_reflns_threshold_expression 'I > 2\s(I)'
_cod_data_source_file d6cc00438e2.cif
_cod_data_source_block a
_cod_depositor_comments 'Adding full bibliography for 7135626.cif.'
_cod_database_code 7135626
_shelx_shelxl_version_number 2018/3
_shelx_space_group_comment
; 
The symmetry employed for this shelxl refinement is uniquely defined 
by the following loop, which should always be used as a source of 
symmetry information in preference to the above space-group names. 
They are only intended as comments. 
;
_shelx_estimated_absorpt_t_min 0.500
_shelx_estimated_absorpt_t_max 0.565

loop_
_space_group_symop_operation_xyz
'x, y, z'
'-x, -y, -z'

loop_
_atom_site_label
_atom_site_type_symbol
_atom_site_fract_x
_atom_site_fract_y
_atom_site_fract_z
_atom_site_U_iso_or_equiv
_atom_site_adp_type
_atom_site_occupancy
_atom_site_site_symmetry_order
_atom_site_calc_flag
_atom_site_refinement_flags_posn
_atom_site_refinement_flags_adp
_atom_site_refinement_flags_occupancy
_atom_site_disorder_assembly
_atom_site_disorder_group
I1 I 0.68807(4) 0.35247(3) 0.53604(3) 0.05081(12) Uani 1 1 d . . . . .
O1 O 0.8018(3) 0.3714(3) 0.1632(2) 0.0381(6) Uani 1 1 d . . . . .
N1 N 0.6992(4) 0.1595(4) 0.2496(3) 0.0360(7) Uani 1 1 d . . . . .
C3 C 0.8052(4) 0.5505(4) 0.3436(4) 0.0318(7) Uani 1 1 d . . . . .
C5 C 0.8226(4) 0.6966(4) 0.4292(4) 0.0349(8) Uani 1 1 d . . . . .
C2 C 0.7564(4) 0.4142(4) 0.3701(3) 0.0320(7) Uani 1 1 d . . . . .
C1 C 0.7503(4) 0.2999(4) 0.2576(3) 0.0323(8) Uani 1 1 d . . . . .
C4 C 0.8440(5) 0.5317(4) 0.2093(4) 0.0357(8) Uani 1 1 d . . . . .
C6 C 0.9235(5) 0.7437(5) 0.5367(4) 0.0458(10) Uani 1 1 d . . . . .
H6 H 0.984426 0.685929 0.553490 0.055 Uiso 1 1 calc R U . . .
C7 C 0.9343(6) 0.8770(6) 0.6197(5) 0.0579(13) Uani 1 1 d . . . . .
H7 H 1.002893 0.908637 0.691794 0.069 Uiso 1 1 calc R U . . .
C16 C 0.5683(4) -0.0806(4) 0.1227(3) 0.0311(7) Uani 1 1 d . . . . .
C11 C 0.6883(4) 0.0524(4) 0.1384(3) 0.0311(7) Uani 1 1 d . . . . .
C12 C 0.7923(5) 0.0650(5) 0.0493(4) 0.0407(9) Uani 1 1 d . . . . .
H12 H 0.872841 0.152417 0.058696 0.049 Uiso 1 1 calc R U . . .
C13 C 0.7763(5) -0.0516(5) -0.0529(4) 0.0428(9) Uani 1 1 d . . . . .
H13 H 0.846875 -0.043236 -0.111217 0.051 Uiso 1 1 calc R U . . .
C8 C 0.8445(7) 0.9624(5) 0.5962(6) 0.0631(16) Uani 1 1 d . . . . .
H8 H 0.851938 1.051547 0.652320 0.076 Uiso 1 1 calc R U . . .
C17 C 0.4574(5) -0.1022(5) 0.2154(4) 0.0436(10) Uani 1 1 d . . . . .
H17 H 0.458357 -0.019371 0.276794 0.052 Uiso 1 1 calc R U . . .
C10 C 0.7331(6) 0.7846(5) 0.4066(6) 0.0544(12) Uani 1 1 d . . . . .
H10 H 0.664839 0.754760 0.334429 0.065 Uiso 1 1 calc R U . . .
C9 C 0.7448(7) 0.9168(6) 0.4911(7) 0.0688(17) Uani 1 1 d . . . . .
H9 H 0.683607 0.974857 0.475553 0.083 Uiso 1 1 calc R U . . .
Br1 Br 0.63460(7) -0.34033(6) -0.20829(5) 0.06318(17) Uani 1 1 d . . . . .
O2 O 0.3661(5) -0.2203(5) 0.2163(4) 0.0692(11) Uani 1 1 d . . . . .
C15 C 0.5515(5) -0.1960(4) 0.0176(4) 0.0367(8) Uani 1 1 d . . . . .
H15 H 0.470076 -0.282998 0.006162 0.044 Uiso 1 1 calc R U . . .
C14 C 0.6545(5) -0.1813(5) -0.0683(4) 0.0388(9) Uani 1 1 d . . . . .
C19 C 1.0024(6) 0.6138(6) 0.1817(5) 0.0539(12) Uani 1 1 d . . . . .
H19A H 1.064820 0.680889 0.255634 0.065 Uiso 1 1 calc R U . . .
H19B H 1.054160 0.546782 0.139279 0.065 Uiso 1 1 calc R U . . .
O3 O 0.9446(6) 0.6895(6) 0.0996(6) 0.1018(18) Uani 1 1 d . . . . .
C18 C 0.7934(7) 0.6133(7) 0.1140(5) 0.0623(14) Uani 1 1 d . . . . .
H18A H 0.738436 0.546010 0.036967 0.075 Uiso 1 1 calc R U . . .
H18B H 0.737829 0.680087 0.149678 0.075 Uiso 1 1 calc R U . . .

loop_
_atom_site_aniso_label
_atom_site_aniso_U_11
_atom_site_aniso_U_22
_atom_site_aniso_U_33
_atom_site_aniso_U_23
_atom_site_aniso_U_13
_atom_site_aniso_U_12
I1 0.0771(2) 0.03742(16) 0.03783(16) 0.00695(11) 0.02882(14) 0.01412(14)
O1 0.0513(17) 0.0323(14) 0.0265(13) 0.0044(10) 0.0067(12) 0.0070(12)
N1 0.0459(19) 0.0295(15) 0.0314(16) 0.0027(12) 0.0117(14) 0.0109(14)
C3 0.0311(19) 0.0315(18) 0.0321(18) 0.0042(14) 0.0023(14) 0.0099(15)
C5 0.0325(19) 0.0279(17) 0.042(2) 0.0052(15) 0.0109(16) 0.0061(15)
C2 0.037(2) 0.0310(17) 0.0276(17) 0.0044(14) 0.0066(14) 0.0108(15)
C1 0.0345(19) 0.0338(18) 0.0278(17) 0.0051(14) 0.0052(14) 0.0096(15)
C4 0.042(2) 0.0308(18) 0.0318(18) 0.0079(15) 0.0051(16) 0.0068(16)
C6 0.049(3) 0.047(2) 0.039(2) 0.0021(18) 0.0097(19) 0.014(2)
C7 0.061(3) 0.055(3) 0.042(2) -0.006(2) 0.014(2) 0.000(2)
C16 0.0344(19) 0.0319(18) 0.0291(17) 0.0075(14) 0.0038(14) 0.0122(15)
C11 0.038(2) 0.0307(17) 0.0262(16) 0.0051(14) 0.0061(14) 0.0134(15)
C12 0.041(2) 0.038(2) 0.040(2) 0.0040(17) 0.0126(17) 0.0090(17)
C13 0.047(2) 0.049(2) 0.035(2) 0.0051(18) 0.0147(18) 0.019(2)
C8 0.077(4) 0.032(2) 0.070(3) -0.003(2) 0.037(3) 0.003(2)
C17 0.043(2) 0.047(2) 0.037(2) 0.0086(18) 0.0100(18) 0.0068(19)
C10 0.050(3) 0.041(2) 0.071(3) 0.003(2) 0.002(2) 0.018(2)
C9 0.074(4) 0.041(3) 0.098(5) 0.007(3) 0.026(3) 0.030(3)
Br1 0.0841(4) 0.0550(3) 0.0414(3) -0.0137(2) 0.0077(2) 0.0217(3)
O2 0.071(3) 0.065(2) 0.058(2) 0.0166(18) 0.0241(19) -0.0064(19)
C15 0.041(2) 0.0333(19) 0.0333(19) 0.0038(15) -0.0011(16) 0.0105(16)
C14 0.050(2) 0.039(2) 0.0286(18) -0.0017(15) 0.0014(16) 0.0206(18)
C19 0.053(3) 0.051(3) 0.052(3) 0.011(2) 0.018(2) 0.004(2)
O3 0.097(4) 0.099(4) 0.116(4) 0.081(3) 0.020(3) 0.001(3)
C18 0.087(4) 0.060(3) 0.050(3) 0.026(2) 0.008(3) 0.029(3)

loop_
_atom_type_symbol
_atom_type_description
_atom_type_scat_dispersion_real
_atom_type_scat_dispersion_imag
_atom_type_scat_source
C C 0.0033 0.0016 'International Tables Vol C Tables 4.2.6.8 and 6.1.1.4'
H H 0.0000 0.0000 'International Tables Vol C Tables 4.2.6.8 and 6.1.1.4'
N N 0.0061 0.0033 'International Tables Vol C Tables 4.2.6.8 and 6.1.1.4'
O O 0.0106 0.0060 'International Tables Vol C Tables 4.2.6.8 and 6.1.1.4'
Br Br -0.2901 2.4595 'International Tables Vol C Tables 4.2.6.8 and 6.1.1.4'
I I -0.4742 1.8119 'International Tables Vol C Tables 4.2.6.8 and 6.1.1.4'

loop_
_geom_angle_atom_site_label_1
_geom_angle_atom_site_label_2
_geom_angle_atom_site_label_3
_geom_angle
_geom_angle_site_symmetry_1
_geom_angle_site_symmetry_3
_geom_angle_publ_flag
C1 O1 C4 109.5(3) . . ?
C1 N1 C11 124.0(3) . . ?
C2 C3 C5 127.3(4) . . ?
C2 C3 C4 107.7(3) . . ?
C5 C3 C4 125.0(3) . . ?
C6 C5 C10 118.7(4) . . ?
C6 C5 C3 120.3(4) . . ?
C10 C5 C3 120.9(4) . . ?
C3 C2 C1 109.8(3) . . ?
C3 C2 I1 129.7(3) . . ?
C1 C2 I1 120.5(3) . . ?
N1 C1 O1 126.7(3) . . ?
N1 C1 C2 125.2(3) . . ?
O1 C1 C2 108.0(3) . . ?
O1 C4 C3 104.8(3) . . ?
O1 C4 C19 113.0(4) . . ?
C3 C4 C19 119.3(4) . . ?
O1 C4 C18 112.5(4) . . ?
C3 C4 C18 122.6(4) . . ?
C19 C4 C18 84.0(4) . . ?
C5 C6 C7 120.2(5) . . ?
C8 C7 C6 120.4(5) . . ?
C15 C16 C11 120.2(4) . . ?
C15 C16 C17 118.5(4) . . ?
C11 C16 C17 121.3(3) . . ?
C12 C11 C16 118.8(3) . . ?
C12 C11 N1 125.0(4) . . ?
C16 C11 N1 116.0(3) . . ?
C13 C12 C11 120.4(4) . . ?
C12 C13 C14 119.8(4) . . ?
C9 C8 C7 119.9(5) . . ?
O2 C17 C16 123.8(4) . . ?
C9 C10 C5 120.3(5) . . ?
C8 C9 C10 120.5(5) . . ?
C14 C15 C16 120.0(4) . . ?
C15 C14 C13 120.7(4) . . ?
C15 C14 Br1 119.9(3) . . ?
C13 C14 Br1 119.4(3) . . ?
O3 C19 C4 91.6(4) . . ?
C19 O3 C18 92.6(4) . . ?
O3 C18 C4 91.6(4) . . ?

loop_
_geom_bond_atom_site_label_1
_geom_bond_atom_site_label_2
_geom_bond_distance
_geom_bond_site_symmetry_2
_geom_bond_publ_flag
I1 C2 2.062(4) . ?
O1 C1 1.359(4) . ?
O1 C4 1.442(5) . ?
N1 C1 1.264(5) . ?
N1 C11 1.405(5) . ?
C3 C2 1.331(5) . ?
C3 C5 1.481(5) . ?
C3 C4 1.506(5) . ?
C5 C6 1.380(6) . ?
C5 C10 1.384(6) . ?
C2 C1 1.463(5) . ?
C4 C19 1.530(6) . ?
C4 C18 1.531(6) . ?
C6 C7 1.387(7) . ?
C7 C8 1.368(9) . ?
C16 C15 1.396(5) . ?
C16 C11 1.401(5) . ?
C16 C17 1.473(5) . ?
C11 C12 1.396(5) . ?
C12 C13 1.383(6) . ?
C13 C14 1.391(6) . ?
C8 C9 1.354(9) . ?
C17 O2 1.198(6) . ?
C10 C9 1.384(7) . ?
Br1 C14 1.893(4) . ?
C15 C14 1.365(6) . ?
C19 O3 1.418(7) . ?
O3 C18 1.417(8) . ?

loop_
_geom_torsion_atom_site_label_1
_geom_torsion_atom_site_label_2
_geom_torsion_atom_site_label_3
_geom_torsion_atom_site_label_4
_geom_torsion
_geom_torsion_site_symmetry_1
_geom_torsion_site_symmetry_2
_geom_torsion_site_symmetry_3
_geom_torsion_site_symmetry_4
_geom_torsion_publ_flag
C2 C3 C5 C6 63.5(6) . . . . ?
C4 C3 C5 C6 -115.2(5) . . . . ?
C2 C3 C5 C10 -113.2(5) . . . . ?
C4 C3 C5 C10 68.1(6) . . . . ?
C5 C3 C2 C1 177.6(4) . . . . ?
C4 C3 C2 C1 -3.5(5) . . . . ?
C5 C3 C2 I1 -0.3(6) . . . . ?
C4 C3 C2 I1 178.5(3) . . . . ?
C11 N1 C1 O1 0.4(7) . . . . ?
C11 N1 C1 C2 176.9(4) . . . . ?
C4 O1 C1 N1 177.5(4) . . . . ?
C4 O1 C1 C2 0.5(4) . . . . ?
C3 C2 C1 N1 -175.0(4) . . . . ?
I1 C2 C1 N1 3.1(6) . . . . ?
C3 C2 C1 O1 2.0(5) . . . . ?
I1 C2 C1 O1 -179.8(3) . . . . ?
C1 O1 C4 C3 -2.5(4) . . . . ?
C1 O1 C4 C19 129.0(4) . . . . ?
C1 O1 C4 C18 -138.0(4) . . . . ?
C2 C3 C4 O1 3.7(4) . . . . ?
C5 C3 C4 O1 -177.4(4) . . . . ?
C2 C3 C4 C19 -124.0(4) . . . . ?
C5 C3 C4 C19 54.9(6) . . . . ?
C2 C3 C4 C18 133.4(4) . . . . ?
C5 C3 C4 C18 -47.7(6) . . . . ?
C10 C5 C6 C7 -0.1(7) . . . . ?
C3 C5 C6 C7 -176.9(4) . . . . ?
C5 C6 C7 C8 0.4(7) . . . . ?
C15 C16 C11 C12 -1.7(6) . . . . ?
C17 C16 C11 C12 178.3(4) . . . . ?
C15 C16 C11 N1 -177.5(3) . . . . ?
C17 C16 C11 N1 2.5(5) . . . . ?
C1 N1 C11 C12 36.3(6) . . . . ?
C1 N1 C11 C16 -148.2(4) . . . . ?
C16 C11 C12 C13 0.3(6) . . . . ?
N1 C11 C12 C13 175.7(4) . . . . ?
C11 C12 C13 C14 1.1(7) . . . . ?
C6 C7 C8 C9 -0.2(8) . . . . ?
C15 C16 C17 O2 11.1(7) . . . . ?
C11 C16 C17 O2 -168.9(5) . . . . ?
C6 C5 C10 C9 -0.3(7) . . . . ?
C3 C5 C10 C9 176.4(5) . . . . ?
C7 C8 C9 C10 -0.3(9) . . . . ?
C5 C10 C9 C8 0.5(9) . . . . ?
C11 C16 C15 C14 1.8(6) . . . . ?
C17 C16 C15 C14 -178.2(4) . . . . ?
C16 C15 C14 C13 -0.4(6) . . . . ?
C16 C15 C14 Br1 178.3(3) . . . . ?
C12 C13 C14 C15 -1.1(7) . . . . ?
C12 C13 C14 Br1 -179.7(3) . . . . ?
O1 C4 C19 O3 114.6(4) . . . . ?
C3 C4 C19 O3 -121.6(5) . . . . ?
C18 C4 C19 O3 2.7(4) . . . . ?
C4 C19 O3 C18 -2.9(5) . . . . ?
C19 O3 C18 C4 2.9(5) . . . . ?
O1 C4 C18 O3 -115.1(5) . . . . ?
C3 C4 C18 O3 118.5(5) . . . . ?
C19 C4 C18 O3 -2.7(4) . . . . ?
